data_7100255
loop_
_publ_author_name
'E. Colacio'
'Raikko Kivekas'
'Antonio Rodriguez'

_publ_section_title
;
Unique Self-Assembled 2D Metal-Tetrazolate networks:
Crystal Structure and Magnetic Properties of [M(pmtz)2] (M=Co(II) and
Fe(II); Hpmzt=5 (pyrimidyl)tetrazole)
;
_journal_name_full 'Chemical Communications'
_journal_paper_doi 10.1039/b509069e
_journal_year 2005
_chemical_formula_sum 'C10 H6 Fe N12'
_chemical_formula_weight 350.12
_chemical_name_common '[Fe(C5N6H3)2]'
_space_group_IT_number 61
_symmetry_cell_setting orthorhombic
_symmetry_space_group_name_Hall '-P 2ac 2ab'
_symmetry_space_group_name_H-M 'P b c a'
_cell_angle_alpha 90.00
_cell_angle_beta 90.00
_cell_angle_gamma 90.00
_cell_formula_units_Z 4
_cell_length_a 8.0193(5)
_cell_length_b 8.7837(5)
_cell_length_c 18.0385(11)
_cell_measurement_temperature 100(2)
_cell_volume 1270.62(13)
_diffrn_ambient_temperature 100(2)
_exptl_crystal_density_diffrn 1.830
_cod_database_code 7100255

loop_
_symmetry_equiv_pos_as_xyz
'x, y, z'
'-x+1/2, -y, z+1/2'
'-x, y+1/2, -z+1/2'
'x+1/2, -y+1/2, -z'
'-x, -y, -z'
'x-1/2, y, -z-1/2'
'x, -y-1/2, z-1/2'
'-x-1/2, y-1/2, z'

loop_
_atom_site_label
_atom_site_type_symbol
_atom_site_fract_x
_atom_site_fract_y
_atom_site_fract_z
_atom_site_U_iso_or_equiv
_atom_site_adp_type
_atom_site_occupancy
_atom_site_symmetry_multiplicity
_atom_site_calc_flag
_atom_site_refinement_flags
_atom_site_disorder_assembly
_atom_site_disorder_group
Fe1 Fe 0.0000 0.0000 0.0000 0.00543(13) Uani 1 2 d S . .
N1 N 0.15064(14) 0.17147(13) 0.01795(6) 0.0074(2) Uani 1 1 d . . .
N7 N -0.05152(15) 0.03774(13) 0.10661(6) 0.0077(2) Uani 1 1 d . . .
C6 C 0.02649(17) 0.15944(15) 0.13746(8) 0.0087(3) Uani 1 1 d . . .
N3 N 0.17754(14) -0.14379(12) 0.02785(6) 0.0076(2) Uani 1 1 d . . .
C5 C 0.14153(16) 0.23258(15) 0.08598(7) 0.0087(3) Uani 1 1 d . . .
C8 C -0.15629(17) -0.03963(16) 0.15090(7) 0.0105(3) Uani 1 1 d . . .
H8 H -0.2139 -0.1256 0.1318 0.020(5) Uiso 1 1 calc R . .
N11 N 0.00776(14) 0.21024(14) 0.20612(7) 0.0116(3) Uani 1 1 d . . .
C9 C -0.1818(2) 0.00383(14) 0.22402(8) 0.0117(3) Uani 1 1 d . . .
H9 H -0.2547 -0.0516 0.2555 0.016(4) Uiso 1 1 calc R . .
C10 C -0.09715(18) 0.13067(15) 0.24926(7) 0.0125(3) Uani 1 1 d . . .
H10 H -0.1138 0.1628 0.2990 0.015(4) Uiso 1 1 calc R . .
N2 N 0.26556(14) 0.25108(12) -0.01837(7) 0.0083(2) Uani 1 1 d . . .
N4 N 0.24685(14) 0.34799(13) 0.09453(6) 0.0096(2) Uani 1 1 d . . .

loop_
_atom_site_aniso_label
_atom_site_aniso_U_11
_atom_site_aniso_U_22
_atom_site_aniso_U_33
_atom_site_aniso_U_23
_atom_site_aniso_U_13
_atom_site_aniso_U_12
Fe1 0.0049(2) 0.00487(19) 0.0066(2) -0.00021(8) 0.00018(8) 0.00001(8)
N1 0.0060(5) 0.0075(5) 0.0085(5) 0.0017(4) 0.0006(4) -0.0001(4)
N7 0.0069(5) 0.0075(5) 0.0085(5) 0.0005(4) -0.0002(4) 0.0017(5)
C6 0.0073(6) 0.0088(6) 0.0100(6) 0.0004(5) 0.0000(5) 0.0009(5)
N3 0.0074(5) 0.0072(5) 0.0082(5) -0.0001(4) 0.0006(4) -0.0002(4)
C5 0.0081(6) 0.0093(6) 0.0086(6) -0.0004(5) -0.0005(5) 0.0009(5)
C8 0.0096(6) 0.0092(6) 0.0128(6) 0.0006(5) 0.0011(5) -0.0007(5)
N11 0.0118(6) 0.0127(6) 0.0104(6) -0.0024(5) 0.0008(4) -0.0009(4)
C9 0.0111(7) 0.0127(7) 0.0112(7) 0.0025(5) 0.0030(5) 0.0005(5)
C10 0.0124(6) 0.0155(6) 0.0095(6) -0.0010(5) 0.0019(5) 0.0004(5)
N2 0.0071(5) 0.0073(6) 0.0105(5) -0.0002(4) -0.0003(4) -0.0022(5)
N4 0.0088(5) 0.0107(5) 0.0093(5) 0.0003(4) 0.0016(4) -0.0008(4)

loop_
_geom_bond_atom_site_label_1
_geom_bond_atom_site_label_2
_geom_bond_distance
_geom_bond_site_symmetry_2
_geom_bond_publ_flag
Fe1 N1 1.9577(11) 5 ?
Fe1 N1 1.9577(11) . ?
Fe1 N3 1.9684(11) . ?
Fe1 N3 1.9684(11) 5 ?
Fe1 N7 1.9947(11) 5 ?
Fe1 N7 1.9947(11) . ?
N1 N2 1.3296(16) . ?
N1 C5 1.3414(17) . ?
N7 C8 1.3439(18) . ?
N7 C6 1.3579(18) . ?
C6 N11 1.3250(18) . ?
C6 C5 1.4581(18) . ?
N3 N2 1.3252(16) 8_655 ?
N3 N4 1.3489(15) 8_655 ?
C5 N4 1.3284(17) . ?
C8 C9 1.388(2) . ?
N11 C10 1.3423(18) . ?
C9 C10 1.3817(19) . ?
N2 N3 1.3252(16) 8_665 ?
N4 N3 1.3489(15) 8_665 ?
